data_7100265
_journal_name_full 'Chemical Communications'
_journal_paper_doi 10.1039/b509310d
_journal_year 2005
_chemical_formula_moiety 'C48 H84 N4 Na2 O4 Si2'
_chemical_formula_sum 'C48 H84 N4 Na2 O4 Si2'
_chemical_formula_weight 883.35
_chemical_name_common ((Na(thf)2(Si(NCH2tBu)2C6H4))2)
_space_group_IT_number 14
_symmetry_cell_setting monoclinic
_symmetry_space_group_name_Hall '-P 2yn'
_symmetry_space_group_name_H-M 'P 1 21/n 1'
_cell_angle_alpha 90
_cell_angle_beta 99.723(2)
_cell_angle_gamma 90
_cell_formula_units_Z 2
_cell_length_a 14.5047(4)
_cell_length_b 12.1298(4)
_cell_length_c 16.0628(4)
_cell_measurement_temperature 223(2)
_cell_measurement_wavelength 0.71073
_cell_volume 2785.48(14)
_diffrn_ambient_temperature 223(2)
_exptl_crystal_density_diffrn 1.053
_cod_original_sg_symbol_H-M 'P 21/n'
_cod_database_code 7100265

loop_
_symmetry_equiv_pos_as_xyz
'x, y, z'
'-x+1/2, y+1/2, -z+1/2'
'-x, -y, -z'
'x-1/2, -y-1/2, z-1/2'

loop_
_atom_site_label
_atom_site_type_symbol
_atom_site_fract_x
_atom_site_fract_y
_atom_site_fract_z
_atom_site_U_iso_or_equiv
_atom_site_adp_type
_atom_site_occupancy
_atom_site_symmetry_multiplicity
_atom_site_calc_flag
_atom_site_refinement_flags
_atom_site_disorder_assembly
_atom_site_disorder_group
Na Na -0.01791(11) -0.08793(13) -0.20362(9) 0.0732(5) Uani 1 1 d . . .
Si Si 0.05652(7) 0.03069(8) -0.04517(6) 0.0590(4) Uani 1 1 d . . .
O1 O 0.0843(3) -0.2055(4) -0.2547(3) 0.1331(15) Uani 1 1 d . . .
O2 O -0.0674(3) 0.0142(3) -0.3270(2) 0.1090(12) Uani 1 1 d . . .
N1 N 0.16498(19) 0.0224(2) 0.03302(18) 0.0584(7) Uani 1 1 d . . .
N2 N 0.0610(2) 0.1783(2) -0.01991(18) 0.0613(8) Uani 1 1 d . . .
C1 C 0.1663(2) 0.1046(3) 0.0928(2) 0.0580(9) Uani 1 1 d . . .
C2 C 0.1054(3) 0.1949(3) 0.0619(2) 0.0596(9) Uani 1 1 d . . .
C3 C 0.0972(3) 0.2837(3) 0.1157(2) 0.0701(10) Uani 1 1 d . . .
H3 H 0.0581 0.3433 0.0962 0.084 Uiso 1 1 calc R . .
C4 C 0.1464(3) 0.2844(4) 0.1979(3) 0.0795(11) Uani 1 1 d . . .
H4 H 0.14 0.3443 0.2335 0.095 Uiso 1 1 calc R . .
C5 C 0.2041(3) 0.1983(4) 0.2273(2) 0.0766(11) Uani 1 1 d . . .
H5 H 0.2366 0.1996 0.2831 0.092 Uiso 1 1 calc R . .
C6 C 0.2150(3) 0.1085(3) 0.1749(2) 0.0686(10) Uani 1 1 d . . .
H6 H 0.2555 0.0505 0.1955 0.082 Uiso 1 1 calc R . .
C7 C 0.2165(3) -0.0792(3) 0.0521(2) 0.0645(9) Uani 1 1 d . . .
H7A H 0.1775 -0.1404 0.0265 0.077 Uiso 1 1 calc R . .
H7B H 0.227 -0.0902 0.1134 0.077 Uiso 1 1 calc R . .
C8 C 0.3112(3) -0.0856(4) 0.0220(3) 0.0821(12) Uani 1 1 d . . .
C9 C 0.2953(4) -0.0712(6) -0.0745(4) 0.121(2) Uani 1 1 d . . .
H9A H 0.2662 -0.0003 -0.0894 0.182 Uiso 1 1 calc R . .
H9B H 0.2547 -0.1296 -0.1008 0.182 Uiso 1 1 calc R . .
H9C H 0.3549 -0.0748 -0.0942 0.182 Uiso 1 1 calc R . .
C10 C 0.3769(3) 0.0018(6) 0.0656(4) 0.1134(18) Uani 1 1 d . . .
H10A H 0.3867 -0.01 0.1262 0.17 Uiso 1 1 calc R . .
H10B H 0.3498 0.0742 0.0527 0.17 Uiso 1 1 calc R . .
H10C H 0.4364 -0.0027 0.0458 0.17 Uiso 1 1 calc R . .
C11 C 0.3511(4) -0.2021(5) 0.0438(4) 0.125(2) Uani 1 1 d . . .
H11A H 0.3082 -0.2568 0.0153 0.188 Uiso 1 1 calc R . .
H11B H 0.3591 -0.2135 0.1043 0.188 Uiso 1 1 calc R . .
H11C H 0.4111 -0.2092 0.0253 0.188 Uiso 1 1 calc R . .
C12 C -0.0057(3) 0.2570(3) -0.0628(2) 0.0657(10) Uani 1 1 d . . .
H12A H -0.0311 0.2999 -0.0201 0.079 Uiso 1 1 calc R . .
H12B H -0.0578 0.2163 -0.0959 0.079 Uiso 1 1 calc R . .
C13 C 0.0337(3) 0.3383(4) -0.1224(3) 0.0811(12) Uani 1 1 d . . .
C14 C 0.1076(4) 0.4117(5) -0.0727(4) 0.128(3) Uani 1 1 d . . .
H14A H 0.0806 0.4525 -0.0308 0.193 Uiso 1 1 calc R . .
H14B H 0.1306 0.463 -0.1108 0.193 Uiso 1 1 calc R . .
H14C H 0.1589 0.3668 -0.0447 0.193 Uiso 1 1 calc R . .
C15 C -0.0469(4) 0.4101(4) -0.1652(4) 0.113(2) Uani 1 1 d . . .
H15A H -0.0236 0.4635 -0.2015 0.17 Uiso 1 1 calc R . .
H15B H -0.0747 0.4484 -0.1226 0.17 Uiso 1 1 calc R . .
H15C H -0.0937 0.364 -0.1988 0.17 Uiso 1 1 calc R . .
C16 C 0.0752(5) 0.2720(6) -0.1882(4) 0.132(2) Uani 1 1 d . . .
H16A H 0.0968 0.322 -0.2279 0.198 Uiso 1 1 calc R . .
H16B H 0.0277 0.2235 -0.2183 0.198 Uiso 1 1 calc R . .
H16C H 0.1274 0.2283 -0.1602 0.198 Uiso 1 1 calc R . .
C17 C 0.1216(9) -0.1943(9) -0.3211(6) 0.209(5) Uani 1 1 d D A 1
H17A H 0.1764 -0.1459 -0.3096 0.251 Uiso 1 1 calc R A 1
H17B H 0.0766 -0.1622 -0.3671 0.251 Uiso 1 1 calc R A 1
C18 C 0.1489(10) -0.3037(9) -0.3439(8) 0.232(6) Uani 1 1 d D A 1
H18A H 0.2042 -0.3004 -0.3715 0.278 Uiso 1 1 calc R A 1
H18B H 0.0979 -0.3398 -0.382 0.278 Uiso 1 1 calc R A 1
C19 C 0.1698(11) -0.3625(9) -0.2634(8) 0.238(7) Uani 1 1 d D A 1
H19A H 0.1536 -0.4409 -0.2701 0.286 Uiso 1 1 calc R A 1
H19B H 0.2359 -0.3554 -0.2381 0.286 Uiso 1 1 calc R A 1
C20 C 0.1135(8) -0.3093(7) -0.2167(9) 0.223(6) Uani 1 1 d D A 1
H20A H 0.1475 -0.2973 -0.1593 0.267 Uiso 1 1 calc R A 1
H20B H 0.0586 -0.3548 -0.213 0.267 Uiso 1 1 calc R A 1
C21 C -0.1503(8) 0.0779(14) -0.3345(12) 0.131(7) Uani 0.58(2) 1 d PD A 1
H21A H -0.1539 0.1152 -0.281 0.157 Uiso 0.58(2) 1 calc PR A 1
H21B H -0.2055 0.0306 -0.3491 0.157 Uiso 0.58(2) 1 calc PR A 1
C22 C -0.1468(8) 0.1573(11) -0.3999(12) 0.112(5) Uani 0.58(2) 1 d PD A 1
H22A H -0.1891 0.1355 -0.4515 0.135 Uiso 0.58(2) 1 calc PR A 1
H22B H -0.1662 0.2298 -0.3823 0.135 Uiso 0.58(2) 1 calc PR A 1
C23 C -0.0548(8) 0.1621(9) -0.4153(8) 0.206(5) Uani 0.58(2) 1 d PD A 1
H23A H -0.0241 0.2295 -0.3909 0.248 Uiso 0.58(2) 1 calc PR A 1
H23B H -0.0541 0.1622 -0.4762 0.248 Uiso 0.58(2) 1 calc PR A 1
C24 C -0.0061(8) 0.0651(10) -0.3761(7) 0.209(5) Uani 0.58(2) 1 d PD A 1
H24A H 0.0084 0.0141 -0.4194 0.25 Uiso 0.58(2) 1 calc PR A 1
H24B H 0.0525 0.0866 -0.34 0.25 Uiso 0.58(2) 1 calc PR A 1
C21A C -0.131(3) 0.007(3) -0.396(2) 0.24(2) Uani 0.42(2) 1 d PD A 2
H21C H -0.1922 -0.0068 -0.3805 0.285 Uiso 0.42(2) 1 calc PR A 2
H21D H -0.1158 -0.0553 -0.4302 0.285 Uiso 0.42(2) 1 calc PR A 2
C22A C -0.1364(17) 0.105(2) -0.4466(15) 0.165(13) Uani 0.42(2) 1 d PD A 2
H22C H -0.139 0.0864 -0.5063 0.198 Uiso 0.42(2) 1 calc PR A 2
H22D H -0.1918 0.1481 -0.4404 0.198 Uiso 0.42(2) 1 calc PR A 2
C23A C -0.0548(8) 0.1621(9) -0.4153(8) 0.206(5) Uani 0.42(2) 1 d P A 2
H23C H -0.0641 0.219 -0.3742 0.248 Uiso 0.42(2) 1 calc PR A 2
H23D H -0.0246 0.1937 -0.46 0.248 Uiso 0.42(2) 1 calc PR A 2
C24A C -0.0061(8) 0.0651(10) -0.3761(7) 0.209(5) Uani 0.42(2) 1 d P A 2
H24C H 0.0084 0.0141 -0.4194 0.25 Uiso 0.42(2) 1 calc PR A 2
H24D H 0.0525 0.0866 -0.34 0.25 Uiso 0.42(2) 1 calc PR A 2

loop_
_atom_site_aniso_label
_atom_site_aniso_U_11
_atom_site_aniso_U_22
_atom_site_aniso_U_33
_atom_site_aniso_U_23
_atom_site_aniso_U_13
_atom_site_aniso_U_12
Na 0.0909(11) 0.0733(10) 0.0563(9) -0.0003(7) 0.0151(7) 0.0143(8)
Si 0.0703(7) 0.0525(6) 0.0520(6) 0.0031(4) 0.0040(4) 0.0056(4)
O1 0.141(3) 0.121(3) 0.147(4) -0.034(3) 0.052(3) 0.030(3)
O2 0.154(3) 0.099(2) 0.072(2) 0.0171(17) 0.012(2) 0.024(2)
N1 0.0631(17) 0.0546(17) 0.0567(16) 0.0028(13) 0.0078(13) 0.0096(13)
N2 0.0746(18) 0.0479(16) 0.0576(17) 0.0072(13) 0.0003(13) 0.0045(13)
C1 0.0594(19) 0.060(2) 0.0540(19) 0.0055(15) 0.0091(15) 0.0002(15)
C2 0.071(2) 0.0492(19) 0.058(2) 0.0046(15) 0.0093(16) 0.0005(16)
C3 0.087(3) 0.054(2) 0.069(2) -0.0002(17) 0.0104(19) 0.0043(18)
C4 0.094(3) 0.073(3) 0.071(3) -0.013(2) 0.015(2) 0.003(2)
C5 0.084(3) 0.086(3) 0.057(2) -0.008(2) 0.0044(18) -0.001(2)
C6 0.066(2) 0.076(2) 0.061(2) 0.0055(18) 0.0049(17) 0.0076(18)
C7 0.067(2) 0.063(2) 0.064(2) 0.0087(17) 0.0159(16) 0.0145(17)
C8 0.076(3) 0.099(3) 0.076(3) 0.009(2) 0.028(2) 0.020(2)
C9 0.119(4) 0.169(6) 0.087(3) 0.013(3) 0.049(3) 0.021(4)
C10 0.070(3) 0.146(5) 0.133(5) -0.005(4) 0.043(3) -0.002(3)
C11 0.121(4) 0.134(5) 0.127(4) 0.007(4) 0.042(4) 0.074(4)
C12 0.067(2) 0.053(2) 0.073(2) 0.0128(17) 0.0005(17) 0.0002(16)
C13 0.089(3) 0.070(2) 0.079(3) 0.030(2) -0.003(2) -0.007(2)
C14 0.116(4) 0.123(4) 0.130(5) 0.066(4) -0.026(3) -0.052(4)
C15 0.125(4) 0.076(3) 0.122(4) 0.042(3) -0.030(3) -0.009(3)
C16 0.166(6) 0.138(5) 0.103(4) 0.044(4) 0.051(4) 0.009(4)
C17 0.297(13) 0.208(10) 0.150(7) 0.031(7) 0.114(9) 0.103(9)
C18 0.309(15) 0.169(10) 0.241(13) -0.003(9) 0.114(12) 0.065(10)
C19 0.326(15) 0.161(8) 0.273(13) 0.095(9) 0.182(12) 0.111(10)
C20 0.260(11) 0.106(6) 0.342(15) 0.057(7) 0.162(12) 0.077(7)
C21 0.091(7) 0.150(11) 0.150(12) 0.092(10) 0.013(7) 0.043(7)
C22 0.093(7) 0.105(8) 0.147(12) 0.057(8) 0.041(7) 0.028(6)
C23 0.211(10) 0.199(10) 0.218(11) 0.120(9) 0.061(9) 0.051(9)
C24 0.213(10) 0.252(11) 0.182(9) 0.090(8) 0.098(8) 0.109(9)
C21A 0.27(3) 0.25(3) 0.15(2) 0.11(2) -0.11(2) -0.16(3)
C22A 0.104(14) 0.27(3) 0.103(15) 0.091(18) -0.026(11) 0.005(17)
C23A 0.211(10) 0.199(10) 0.218(11) 0.120(9) 0.061(9) 0.051(9)
C24A 0.213(10) 0.252(11) 0.182(9) 0.090(8) 0.098(8) 0.109(9)

loop_
_geom_bond_atom_site_label_1
_geom_bond_atom_site_label_2
_geom_bond_distance
_geom_bond_site_symmetry_2
_geom_bond_publ_flag
Na O1 2.306(4) . ?
Na O2 2.345(4) . ?
Na Si 2.9641(18) . ?
Na C5 2.980(5) 3 ?
Na C6 2.982(4) 3 ?
Na C1 3.023(4) 3 ?
Na C4 3.036(5) 3 ?
Na C2 3.074(4) 3 ?
Na C3 3.082(4) 3 ?
Si N2 1.834(3) . ?
Si N1 1.843(3) . ?
Si Si 2.480(2) 3 ?
O1 C17 1.282(9) . ?
O1 C20 1.431(9) . ?
O2 C21A 1.323(18) . ?
O2 C21 1.419(10) . ?
O2 C24 1.424(10) . ?
N1 C1 1.382(4) . ?
N1 C7 1.448(4) . ?
N2 C2 1.377(4) . ?
N2 C12 1.449(4) . ?
C1 C6 1.387(5) . ?
C1 C2 1.441(5) . ?
C2 C3 1.399(5) . ?
C3 C4 1.390(6) . ?
C4 C5 1.370(6) . ?
C5 C6 1.403(6) . ?
C7 C8 1.533(6) . ?
C8 C10 1.516(8) . ?
C8 C9 1.538(7) . ?
C8 C11 1.545(7) . ?
C12 C13 1.550(5) . ?
C13 C14 1.513(7) . ?
C13 C15 1.526(6) . ?
C13 C16 1.530(8) . ?
C17 C18 1.450(10) . ?
C18 C19 1.463(11) . ?
C19 C20 1.362(10) . ?
C21 C22 1.432(11) . ?
C22 C23 1.399(11) . ?
C23 C24 1.459(10) . ?
C21A C22A 1.424(14) . ?
